data_7025477
loop_
_publ_author_name
'Kurzbach, Dennis'
'Yao, Shenglai'
'Hinderberger, Dariush'
'Klinkhammer, Karl W.'

_publ_section_title
;
 EPR spectroscopic characterization of persistent germyl-substituted
 Pb(III)- and Sn(III)-radicals.
;
_journal_issue 28
_journal_name_full 'Dalton transactions (Cambridge, England : 2003)'
_journal_page_first 6449
_journal_page_last 6459
_journal_paper_doi 10.1039/c001144d
_journal_volume 39
_journal_year 2010
_chemical_formula_sum 'C9 H27 Ge K Si3'
_chemical_formula_weight 331.27
_chemical_name_common Potassium-tris(trimethylsilyl)germanide
_chemical_name_systematic
;
Potassium-tris(trimethylsilyl)germanide
;
_space_group_IT_number 14
_symmetry_space_group_name_Hall '-P 2ybc'
_symmetry_space_group_name_H-M 'P 1 21/c 1'
_atom_sites_solution_hydrogens geom
_atom_sites_solution_primary direct
_atom_sites_solution_secondary difmap
_audit_creation_method SHELXL-97
_cell_angle_alpha 90.00
_cell_angle_beta 90.94(3)
_cell_angle_gamma 90.00
_cell_formula_units_Z 8
_cell_length_a 14.595(3)
_cell_length_b 13.969(3)
_cell_length_c 18.131(4)
_cell_measurement_temperature 293(2)
_cell_volume 3696.0(14)
_computing_cell_refinement XSCANS
_computing_data_collection XSCANS
_computing_data_reduction XSCANS
_computing_molecular_graphics SHELXTL-Plus
_computing_structure_refinement 'SHELXL-97 (Sheldrick, 1997)'
_computing_structure_solution 'SHELXS-97 (Sheldrick, 1990)'
_diffrn_ambient_temperature 293(2)
_diffrn_measured_fraction_theta_full 1.000
_diffrn_measured_fraction_theta_max 1.000
_diffrn_measurement_device_type 'Siemens P4 4-circle-diffractometer'
_diffrn_measurement_method 'Profile fitted 2\q/\w scans'
_diffrn_radiation_monochromator graphite
_diffrn_radiation_source 'fine-focus sealed tube'
_diffrn_radiation_type MoK\a
_diffrn_radiation_wavelength 0.71073
_diffrn_reflns_av_R_equivalents 0.0619
_diffrn_reflns_av_sigmaI/netI 0.1224
_diffrn_reflns_limit_h_max 18
_diffrn_reflns_limit_h_min 0
_diffrn_reflns_limit_k_max 18
_diffrn_reflns_limit_k_min 0
_diffrn_reflns_limit_l_max 23
_diffrn_reflns_limit_l_min -23
_diffrn_reflns_number 8814
_diffrn_reflns_theta_full 27.51
_diffrn_reflns_theta_max 27.51
_diffrn_reflns_theta_min 1.84
_diffrn_standards_interval_count 100
_diffrn_standards_number 3
_exptl_absorpt_coefficient_mu 2.052
_exptl_absorpt_correction_T_max .923
_exptl_absorpt_correction_T_min .673
_exptl_absorpt_correction_type psi-scan
_exptl_crystal_colour 'Pale yellow'
_exptl_crystal_density_diffrn 1.191
_exptl_crystal_density_method 'not measured'
_exptl_crystal_description Prisms
_exptl_crystal_F_000 1392
_exptl_crystal_size_max 0.64
_exptl_crystal_size_mid 0.43
_exptl_crystal_size_min 0.09
_refine_diff_density_max 0.698
_refine_diff_density_min -0.629
_refine_diff_density_rms 0.157
_refine_ls_extinction_method none
_refine_ls_goodness_of_fit_ref 1.063
_refine_ls_hydrogen_treatment mixed
_refine_ls_matrix_type full
_refine_ls_number_parameters 271
_refine_ls_number_reflns 8487
_refine_ls_number_restraints 0
_refine_ls_restrained_S_all 1.063
_refine_ls_R_factor_all 0.1612
_refine_ls_R_factor_gt 0.0744
_refine_ls_shift/su_max 0.060
_refine_ls_shift/su_mean 0.002
_refine_ls_structure_factor_coef Fsqd
_refine_ls_weighting_details 'calc w=1/[\s^2^(Fo^2^)+(0.0400P)^2^+20.6521P] where P=(Fo^2^+2Fc^2^)/3'
_refine_ls_weighting_scheme calc
_refine_ls_wR_factor_gt 0.1370
_refine_ls_wR_factor_ref 0.1796
_reflns_number_gt 4714
_reflns_number_total 8487
_reflns_threshold_expression >2sigma(I)
_cod_data_source_file c001144d.txt
_cod_data_source_block KGeSil3
_cod_original_cell_volume 3696.1(13)
_cod_database_code 7025477

loop_
_symmetry_equiv_pos_as_xyz
'x, y, z'
'-x, y+1/2, -z+1/2'
'-x, -y, -z'
'x, -y-1/2, z-1/2'

loop_
_atom_site_label
_atom_site_type_symbol
_atom_site_fract_x
_atom_site_fract_y
_atom_site_fract_z
_atom_site_U_iso_or_equiv
_atom_site_adp_type
_atom_site_occupancy
_atom_site_symmetry_multiplicity
_atom_site_calc_flag
_atom_site_refinement_flags
Ge1 Ge 0.62466(6) 0.41713(6) 0.11330(5) 0.0257(2) Uani 1 1 d .
Ge2 Ge 0.82034(6) 0.73141(6) 0.04960(5) 0.0281(2) Uani 1 1 d .
K1 K 0.78441(13) 0.50326(14) 0.00048(11) 0.0396(5) Uani 1 1 d .
Si11 Si 0.48586(14) 0.41825(17) 0.17951(12) 0.0277(5) Uani 1 1 d .
K2 K 0.65292(14) 0.65034(14) 0.16139(11) 0.0406(5) Uani 1 1 d .
Si21 Si 0.86287(15) 0.75945(18) -0.07498(12) 0.0320(5) Uani 1 1 d .
Si12 Si 0.60054(16) 0.28541(17) 0.03192(13) 0.0330(5) Uani 1 1 d .
Si13 Si 0.73070(16) 0.35511(18) 0.20331(13) 0.0331(5) Uani 1 1 d .
Si22 Si 0.77513(16) 0.88897(17) 0.08488(14) 0.0344(5) Uani 1 1 d .
Si23 Si 0.96936(15) 0.72137(19) 0.10575(12) 0.0330(5) Uani 1 1 d .
C111 C 0.4599(6) 0.3121(6) 0.2397(5) 0.042(2) Uani 1 1 d .
H11A H 0.4013 0.3209 0.2620 0.063 Uiso 1 1 calc R
H11B H 0.5064 0.3063 0.2774 0.063 Uiso 1 1 calc R
H11C H 0.4587 0.2550 0.2102 0.063 Uiso 1 1 calc R
C211 C 0.9657(6) 0.8394(8) -0.0880(5) 0.047(3) Uani 1 1 d .
H21A H 0.9777 0.8455 -0.1397 0.071 Uiso 1 1 calc R
H21B H 1.0181 0.8119 -0.0633 0.071 Uiso 1 1 calc R
H21C H 0.9535 0.9014 -0.0676 0.071 Uiso 1 1 calc R
C112 C 0.4802(6) 0.5253(7) 0.2430(5) 0.045(2) Uani 1 1 d .
H11I H 0.4746 0.5827 0.2142 0.054 Uiso 1 1 calc R
H11D H 0.5351 0.5283 0.2728 0.054 Uiso 1 1 calc R
H11E H 0.4281 0.5193 0.2743 0.054 Uiso 1 1 calc R
C212 C 0.8925(6) 0.6419(7) -0.1213(5) 0.043(2) Uani 1 1 d .
H21I H 0.8373 0.6064 -0.1312 0.051 Uiso 1 1 calc R
H21D H 0.9321 0.6052 -0.0893 0.051 Uiso 1 1 calc R
H21E H 0.9230 0.6545 -0.1668 0.051 Uiso 1 1 calc R
C231 C 1.0458(6) 0.6314(7) 0.0576(5) 0.046(2) Uani 1 1 d .
H23A H 1.0958 0.6139 0.0899 0.069 Uiso 1 1 calc R
H23B H 1.0693 0.6594 0.0135 0.069 Uiso 1 1 calc R
H23C H 1.0108 0.5753 0.0451 0.069 Uiso 1 1 calc R
C213 C 0.7651(6) 0.8110(7) -0.1325(5) 0.046(2) Uani 1 1 d .
H21F H 0.7839 0.8172 -0.1828 0.069 Uiso 1 1 calc R
H21G H 0.7488 0.8727 -0.1136 0.069 Uiso 1 1 calc R
H21H H 0.7132 0.7690 -0.1303 0.069 Uiso 1 1 calc R
C113 C 0.3823(6) 0.4329(7) 0.1153(5) 0.041(2) Uani 1 1 d .
H11F H 0.3298 0.4505 0.1435 0.062 Uiso 1 1 calc R
H11G H 0.3703 0.3736 0.0902 0.062 Uiso 1 1 calc R
H11H H 0.3944 0.4821 0.0798 0.062 Uiso 1 1 calc R
C232 C 1.0416(7) 0.8318(7) 0.1133(6) 0.053(3) Uani 1 1 d .
H23D H 1.0989 0.8163 0.1372 0.079 Uiso 1 1 calc R
H23E H 1.0102 0.8791 0.1417 0.079 Uiso 1 1 calc R
H23F H 1.0528 0.8564 0.0648 0.079 Uiso 1 1 calc R
C221 C 0.7901(7) 0.9065(8) 0.1883(5) 0.056(3) Uani 1 1 d .
H22A H 0.7719 0.9703 0.2013 0.084 Uiso 1 1 calc R
H22B H 0.8532 0.8970 0.2021 0.084 Uiso 1 1 calc R
H22C H 0.7528 0.8611 0.2138 0.084 Uiso 1 1 calc R
C121 C 0.7094(8) 0.2582(10) -0.0176(7) 0.081(4) Uani 1 1 d .
H12A H 0.6985 0.2080 -0.0529 0.121 Uiso 1 1 calc R
H12B H 0.7556 0.2380 0.0174 0.121 Uiso 1 1 calc R
H12C H 0.7300 0.3146 -0.0427 0.121 Uiso 1 1 calc R
C233 C 0.9603(7) 0.6750(8) 0.2022(5) 0.056(3) Uani 1 1 d .
H23G H 1.0206 0.6668 0.2232 0.084 Uiso 1 1 calc R
H23H H 0.9289 0.6146 0.2015 0.084 Uiso 1 1 calc R
H23I H 0.9266 0.7199 0.2313 0.084 Uiso 1 1 calc R
C122 C 0.5139(8) 0.3161(7) -0.0434(5) 0.057(3) Uani 1 1 d .
H12D H 0.5190 0.2711 -0.0831 0.085 Uiso 1 1 calc R
H12E H 0.5257 0.3795 -0.0614 0.085 Uiso 1 1 calc R
H12F H 0.4533 0.3134 -0.0239 0.085 Uiso 1 1 calc R
C123 C 0.5594(9) 0.1699(7) 0.0722(6) 0.066(3) Uani 1 1 d .
H12G H 0.5579 0.1215 0.0346 0.099 Uiso 1 1 calc R
H12H H 0.4989 0.1785 0.0911 0.099 Uiso 1 1 calc R
H12I H 0.6002 0.1504 0.1114 0.099 Uiso 1 1 calc R
C131 C 0.7236(8) 0.2261(8) 0.2337(7) 0.069(4) Uani 1 1 d .
H13A H 0.7757 0.2110 0.2645 0.104 Uiso 1 1 calc R
H13B H 0.7229 0.1853 0.1911 0.104 Uiso 1 1 calc R
H13C H 0.6685 0.2166 0.2609 0.104 Uiso 1 1 calc R
C222 C 0.6492(6) 0.9054(7) 0.0627(6) 0.054(3) Uani 1 1 d .
H22D H 0.6308 0.9688 0.0763 0.081 Uiso 1 1 calc R
H22E H 0.6143 0.8594 0.0897 0.081 Uiso 1 1 calc R
H22F H 0.6386 0.8963 0.0107 0.081 Uiso 1 1 calc R
C132 C 0.7239(8) 0.4276(9) 0.2908(5) 0.063(3) Uani 1 1 d .
H13D H 0.7531 0.3932 0.3305 0.095 Uiso 1 1 calc R
H13E H 0.6609 0.4388 0.3023 0.095 Uiso 1 1 calc R
H13F H 0.7544 0.4878 0.2841 0.095 Uiso 1 1 calc R
C133 C 0.8495(6) 0.3690(10) 0.1670(6) 0.076(4) Uani 1 1 d .
H13G H 0.8931 0.3452 0.2028 0.114 Uiso 1 1 calc R
H13H H 0.8614 0.4354 0.1577 0.114 Uiso 1 1 calc R
H13I H 0.8548 0.3334 0.1220 0.114 Uiso 1 1 calc R
C223 C 0.8321(8) 0.9930(7) 0.0409(6) 0.057(3) Uani 1 1 d .
H22G H 0.8058 1.0513 0.0590 0.085 Uiso 1 1 calc R
H22H H 0.8235 0.9896 -0.0116 0.085 Uiso 1 1 calc R
H22I H 0.8964 0.9918 0.0528 0.085 Uiso 1 1 calc R

loop_
_atom_site_aniso_label
_atom_site_aniso_U_11
_atom_site_aniso_U_22
_atom_site_aniso_U_33
_atom_site_aniso_U_23
_atom_site_aniso_U_13
_atom_site_aniso_U_12
Ge1 0.0226(4) 0.0254(4) 0.0294(4) 0.0013(4) 0.0064(3) -0.0025(4)
Ge2 0.0239(4) 0.0290(4) 0.0317(4) 0.0013(4) 0.0082(3) -0.0049(4)
K1 0.0366(10) 0.0372(11) 0.0456(11) -0.0036(9) 0.0184(9) -0.0015(9)
Si11 0.0239(11) 0.0275(11) 0.0318(11) 0.0034(10) 0.0082(9) -0.0001(10)
K2 0.0416(11) 0.0335(10) 0.0472(12) -0.0064(9) 0.0184(9) -0.0049(9)
Si21 0.0298(11) 0.0391(13) 0.0272(11) 0.0013(10) 0.0030(9) -0.0104(10)
Si12 0.0357(13) 0.0299(12) 0.0334(12) -0.0033(10) 0.0048(10) 0.0012(10)
Si13 0.0270(12) 0.0364(13) 0.0360(13) -0.0002(11) 0.0012(10) 0.0023(10)
Si22 0.0310(12) 0.0304(13) 0.0421(14) -0.0011(10) 0.0053(10) -0.0036(10)
Si23 0.0267(11) 0.0435(14) 0.0289(11) -0.0026(11) 0.0056(9) -0.0006(11)
C111 0.044(5) 0.040(5) 0.044(5) 0.012(4) 0.019(4) 0.002(4)
C211 0.043(5) 0.068(7) 0.031(5) 0.000(5) 0.004(4) -0.036(5)
C112 0.045(6) 0.040(5) 0.049(6) -0.003(4) 0.017(5) 0.002(4)
C212 0.033(5) 0.064(6) 0.031(5) -0.002(5) 0.004(4) 0.000(5)
C231 0.033(5) 0.068(7) 0.037(5) -0.008(5) 0.003(4) 0.017(5)
C213 0.046(6) 0.049(6) 0.042(5) 0.013(5) -0.011(4) 0.001(5)
C113 0.029(5) 0.038(5) 0.055(6) 0.004(4) 0.002(4) 0.002(4)
C232 0.050(6) 0.058(7) 0.050(6) -0.005(5) -0.003(5) -0.009(5)
C221 0.043(6) 0.064(7) 0.061(7) -0.021(6) 0.001(5) 0.008(5)
C121 0.056(7) 0.104(11) 0.083(9) -0.047(8) 0.029(6) 0.000(7)
C233 0.059(7) 0.074(8) 0.034(5) 0.004(5) 0.004(5) 0.007(6)
C122 0.078(8) 0.043(6) 0.048(6) 0.009(5) -0.019(5) -0.004(6)
C123 0.098(9) 0.038(6) 0.062(7) 0.015(5) -0.025(7) -0.009(6)
C131 0.063(7) 0.050(7) 0.094(9) 0.029(6) -0.038(7) 0.000(6)
C222 0.038(5) 0.045(6) 0.079(8) 0.002(6) -0.006(5) 0.010(5)
C132 0.069(7) 0.074(8) 0.047(6) -0.021(6) -0.015(5) 0.020(6)
C133 0.027(5) 0.132(12) 0.069(8) 0.027(8) 0.004(5) 0.007(7)
C223 0.065(7) 0.041(6) 0.063(7) -0.002(5) 0.006(6) -0.021(5)

loop_
_atom_type_symbol
_atom_type_description
_atom_type_scat_dispersion_real
_atom_type_scat_dispersion_imag
_atom_type_scat_source
C C 0.0033 0.0016 'International Tables Vol C Tables 4.2.6.8 and 6.1.1.4'
H H 0.0000 0.0000 'International Tables Vol C Tables 4.2.6.8 and 6.1.1.4'
Si Si 0.0817 0.0704 'International Tables Vol C Tables 4.2.6.8 and 6.1.1.4'
K K 0.2009 0.2494 'International Tables Vol C Tables 4.2.6.8 and 6.1.1.4'
Ge Ge 0.1547 1.8001 'International Tables Vol C Tables 4.2.6.8 and 6.1.1.4'

loop_
_geom_angle_atom_site_label_1
_geom_angle_atom_site_label_2
_geom_angle_atom_site_label_3
_geom_angle
_geom_angle_site_symmetry_1
_geom_angle_site_symmetry_3
Si11 Ge1 Si12 101.53(9) . .
Si11 Ge1 Si13 101.86(9) . .
Si12 Ge1 Si13 103.31(9) . .
Si11 Ge1 K1 156.26(8) . .
Si12 Ge1 K1 89.80(7) . .
Si13 Ge1 K1 95.61(7) . .
Si11 Ge1 K2 87.98(7) . .
Si12 Ge1 K2 156.42(8) . .
Si13 Ge1 K2 95.61(8) . .
K1 Ge1 K2 74.30(5) . .
Si21 Ge2 Si22 100.36(9) . .
Si21 Ge2 Si23 99.43(9) . .
Si22 Ge2 Si23 101.16(9) . .
Si21 Ge2 K1 86.93(7) . .
Si22 Ge2 K1 154.93(7) . .
Si23 Ge2 K1 101.24(8) . .
Si21 Ge2 K2 145.23(7) . .
Si22 Ge2 K2 86.72(7) . .
Si23 Ge2 K2 112.64(7) . .
K1 Ge2 K2 74.34(5) . .
C231 K1 C113 120.0(2) 3_765 3_665
C231 K1 Ge2 120.83(19) 3_765 .
C113 K1 Ge2 91.30(17) 3_665 .
C231 K1 Ge1 121.63(19) 3_765 .
C113 K1 Ge1 88.41(16) 3_665 .
Ge2 K1 Ge1 106.68(6) . .
C231 K1 K2 151.83(17) 3_765 .
C113 K1 K2 88.19(17) 3_665 .
Ge2 K1 K2 53.35(4) . .
Ge1 K1 K2 53.36(4) . .
C111 Si11 C112 105.0(4) . .
C111 Si11 C113 105.9(4) . .
C112 Si11 C113 104.2(4) . .
C111 Si11 Ge1 118.0(3) . .
C112 Si11 Ge1 111.1(3) . .
C113 Si11 Ge1 111.6(3) . .
C122 K2 C111 83.4(3) 3_665 2_655
C122 K2 Ge2 95.6(2) 3_665 .
C111 K2 Ge2 117.48(17) 2_655 .
C122 K2 Ge1 83.26(19) 3_665 .
C111 K2 Ge1 136.80(17) 2_655 .
Ge2 K2 Ge1 104.61(5) . .
C122 K2 K1 87.6(2) 3_665 .
C111 K2 K1 165.68(18) 2_655 .
Ge2 K2 K1 52.30(4) . .
Ge1 K2 K1 52.34(4) . .
C211 Si21 C213 107.4(5) . .
C211 Si21 C212 105.6(4) . .
C213 Si21 C212 105.1(4) . .
C211 Si21 Ge2 115.8(3) . .
C213 Si21 Ge2 112.2(3) . .
C212 Si21 Ge2 110.0(3) . .
C123 Si12 C121 106.9(6) . .
C123 Si12 C122 105.2(5) . .
C121 Si12 C122 105.1(6) . .
C123 Si12 Ge1 118.0(4) . .
C121 Si12 Ge1 109.6(4) . .
C122 Si12 Ge1 111.2(3) . .
C133 Si13 C131 104.9(6) . .
C133 Si13 C132 107.5(6) . .
C131 Si13 C132 105.3(6) . .
C133 Si13 Ge1 108.3(4) . .
C131 Si13 Ge1 120.4(3) . .
C132 Si13 Ge1 109.7(3) . .
C223 Si22 C222 104.7(5) . .
C223 Si22 C221 106.1(5) . .
C222 Si22 C221 106.9(5) . .
C223 Si22 Ge2 118.6(4) . .
C222 Si22 Ge2 109.1(3) . .
C221 Si22 Ge2 110.8(4) . .
C233 Si23 C232 105.4(5) . .
C233 Si23 C231 104.6(5) . .
C232 Si23 C231 104.1(5) . .
C233 Si23 Ge2 109.9(3) . .
C232 Si23 Ge2 119.4(3) . .
C231 Si23 Ge2 112.3(3) . .

loop_
_geom_bond_atom_site_label_1
_geom_bond_atom_site_label_2
_geom_bond_distance
_geom_bond_site_symmetry_2
Ge1 Si11 2.372(2) .
Ge1 Si12 2.381(2) .
Ge1 Si13 2.393(3) .
Ge1 K1 3.350(2) .
Ge1 K2 3.396(2) .
Ge2 Si21 2.385(2) .
Ge2 Si22 2.388(3) .
Ge2 Si23 2.390(3) .
Ge2 K1 3.348(2) .
Ge2 K2 3.395(2) .
K1 C231 3.297(8) 3_765
K1 C113 3.309(9) 3_665
K1 K2 4.074(3) .
Si11 C111 1.883(8) .
Si11 C112 1.890(9) .
Si11 C113 1.904(9) .
K2 C122 3.248(10) 3_665
K2 C111 3.337(8) 2_655
Si21 C211 1.888(8) .
Si21 C213 1.895(9) .
Si21 C212 1.898(10) .
Si12 C123 1.875(10) .
Si12 C121 1.877(10) .
Si12 C122 1.895(10) .
Si13 C133 1.875(10) .
Si13 C131 1.887(10) .
Si13 C132 1.886(10) .
Si22 C223 1.860(10) .
Si22 C222 1.889(9) .
Si22 C221 1.900(10) .
Si23 C233 1.871(9) .
Si23 C232 1.872(10) .
Si23 C231 1.903(9) .
